data_4084740
loop_
_publ_author_name
'Takeuchi, Daisuke'
'Takano, Shigenaga'
'Takeuchi, Yuji'
'Osakada, Kohtaro'

_publ_section_title
;
 Ethylene Polymerization at High Temperatures Catalyzed by
 Double-Decker-Type Dinuclear Iron and Cobalt Complexes: Dimer Effect on
 Stability of the Catalyst and Polydispersity of the Product
;
_journal_issue 19
_journal_name_full Organometallics
_journal_page_first 5316
_journal_paper_doi 10.1021/om500629a
_journal_volume 33
_journal_year 2014
_chemical_formula_moiety 'C58 H65 Cl2 N6 '
_chemical_formula_sum 'C58 H65 Cl2 N6'
_chemical_formula_weight 917.10
_space_group_IT_number 2
_symmetry_cell_setting triclinic
_symmetry_Int_Tables_number 2
_symmetry_space_group_name_Hall '-P 1'
_symmetry_space_group_name_H-M 'P -1'
_cell_angle_alpha 67.442(6)
_cell_angle_beta 86.579(8)
_cell_angle_gamma 78.161(7)
_cell_formula_units_Z 2
_cell_length_a 8.5603(5)
_cell_length_b 15.9394(3)
_cell_length_c 20.7631(5)
_cell_measurement_reflns_used 6758
_cell_measurement_temperature 113.1
_cell_measurement_theta_max 27.5
_cell_measurement_theta_min 3.0
_cell_volume 2560.1(2)
_computing_cell_refinement CrystalClear
_computing_data_collection CrystalClear
_computing_data_reduction CrystalStructure
_computing_publication_material 'CrystalStructure 3.8'
_computing_structure_refinement SHELXL
_computing_structure_solution SIR97
_diffrn_ambient_temperature 113(2)
_diffrn_detector_area_resol_mean 7.31
_diffrn_measured_fraction_theta_full 0.957
_diffrn_measured_fraction_theta_max 0.957
_diffrn_measurement_device_type 'Rigaku Saturn'
_diffrn_measurement_method \w
_diffrn_radiation_type 'Mo K\a'
_diffrn_radiation_wavelength 0.71070
_diffrn_reflns_av_R_equivalents 0.036
_diffrn_reflns_limit_h_max 11
_diffrn_reflns_limit_h_min -11
_diffrn_reflns_limit_k_max 20
_diffrn_reflns_limit_k_min -17
_diffrn_reflns_limit_l_max 26
_diffrn_reflns_limit_l_min -23
_diffrn_reflns_number 21301
_diffrn_reflns_theta_full 27.48
_diffrn_reflns_theta_max 27.48
_exptl_absorpt_coefficient_mu 0.170
_exptl_absorpt_correction_T_max 0.967
_exptl_absorpt_correction_T_min 0.737
_exptl_absorpt_correction_type multi-scan
_exptl_absorpt_process_details 'Jacobson, R. (1998) Private communication'
_exptl_crystal_colour orange
_exptl_crystal_density_diffrn 1.190
_exptl_crystal_density_method 'not measured'
_exptl_crystal_description prism
_exptl_crystal_F_000 978.00
_exptl_crystal_size_max 0.30
_exptl_crystal_size_mid 0.20
_exptl_crystal_size_min 0.20
_refine_diff_density_max 0.96
_refine_diff_density_min -1.01
_refine_ls_extinction_method none
_refine_ls_goodness_of_fit_ref 1.088
_refine_ls_hydrogen_treatment refall
_refine_ls_number_parameters 581
_refine_ls_number_reflns 11226
_refine_ls_R_factor_all 0.1281
_refine_ls_R_factor_gt 0.0962
_refine_ls_shift/su_max 0.0000
_refine_ls_structure_factor_coef Fsqd
_refine_ls_weighting_details 'w = 1/[\s^2^(Fo^2^)+(0.1893P)^2^+0.5747P] where P=(Fo^2^+2Fc^2^)/3'
_refine_ls_weighting_scheme calc
_refine_ls_wR_factor_gt 0.2891
_refine_ls_wR_factor_ref 0.3287
_reflns_number_gt 6616
_reflns_number_total 11226
_reflns_threshold_expression F^2^>2.0\s(F^2^)
_cod_data_source_file om500629a_si_003.cif
_cod_data_source_block '__(en)2(MeBIPMe2)2'
_cod_original_cell_volume 2560.08(17)
_cod_original_formula_sum 'C58 H65 Cl2 N6 '
_cod_database_code 4084740

loop_
_symmetry_equiv_pos_site_id
_symmetry_equiv_pos_as_xyz
1 +X,+Y,+Z
2 -X,-Y,-Z

loop_
_atom_site_label
_atom_site_type_symbol
_atom_site_fract_x
_atom_site_fract_y
_atom_site_fract_z
_atom_site_U_iso_or_equiv
_atom_site_adp_type
_atom_site_occupancy
_atom_site_symmetry_multiplicity
_atom_site_calc_flag
_atom_site_refinement_flags
Cl1 Cl 1.0747(2) 0.78356(12) 0.70766(8) 0.1296(8) Uani 1.00 1 d .
Cl2 Cl 0.9578(3) 0.90988(15) 0.57385(8) 0.1472(9) Uani 1.00 1 d .
N1 N 0.0396(3) 0.15296(18) 0.99171(14) 0.0377(6) Uani 1.00 1 d .
N2 N 0.3969(2) 0.11589(17) 0.90513(13) 0.0332(5) Uani 1.00 1 d .
N3 N 0.6747(3) 0.03046(17) 0.80039(13) 0.0361(5) Uani 1.00 1 d .
N4 N 0.6752(2) 0.36404(16) 0.53689(12) 0.0297(5) Uani 1.00 1 d .
N5 N 0.8330(2) 0.40190(18) 0.67491(13) 0.0335(5) Uani 1.00 1 d .
N6 N 0.5645(2) 0.70511(18) 0.55794(13) 0.0346(5) Uani 1.00 1 d .
C1 C 0.4847(3) 0.0526(2) 0.88296(16) 0.0334(6) Uani 1.00 1 d .
C2 C 0.4601(3) -0.0379(2) 0.90504(16) 0.0361(6) Uani 1.00 1 d .
C3 C 0.3406(3) -0.0631(2) 0.95166(17) 0.0384(7) Uani 1.00 1 d .
C4 C 0.2455(3) 0.0017(2) 0.97425(16) 0.0382(7) Uani 1.00 1 d .
C5 C 0.2788(3) 0.0909(2) 0.94964(15) 0.0331(6) Uani 1.00 1 d .
C6 C 0.1801(3) 0.1646(2) 0.97082(15) 0.0338(6) Uani 1.00 1 d .
C7 C 0.2521(4) 0.2445(2) 0.96562(19) 0.0441(7) Uani 1.00 1 d .
C8 C -0.0695(3) 0.2191(2) 1.01148(17) 0.0383(7) Uani 1.00 1 d .
C9 C -0.1757(4) 0.2902(2) 0.96123(17) 0.0445(8) Uani 1.00 1 d .
C10 C -0.3015(4) 0.3413(2) 0.9831(2) 0.0596(10) Uani 1.00 1 d .
C11 C -0.3245(5) 0.3273(2) 1.0532(2) 0.0703(13) Uani 1.00 1 d .
C12 C -0.2114(5) 0.2606(2) 1.10095(19) 0.0605(11) Uani 1.00 1 d .
C13 C -0.0855(4) 0.2054(2) 1.08163(17) 0.0435(7) Uani 1.00 1 d .
C14 C -0.1521(4) 0.3097(2) 0.88466(18) 0.0518(8) Uani 1.00 1 d .
C15 C -0.4624(8) 0.3843(4) 1.0768(3) 0.134(3) Uani 1.00 1 d .
C16 C 0.0292(4) 0.1323(2) 1.13728(17) 0.0436(7) Uani 1.00 1 d .
C17 C -0.0141(4) 0.0362(2) 1.16260(16) 0.0413(7) Uani 1.00 1 d .
C18 C 0.6099(3) 0.0844(2) 0.83092(17) 0.0365(6) Uani 1.00 1 d .
C19 C 0.6513(5) 0.1762(2) 0.8196(2) 0.0709(13) Uani 1.00 1 d .
C20 C 0.7891(3) 0.0565(2) 0.74806(15) 0.0330(6) Uani 1.00 1 d .
C21 C 0.7356(3) 0.1095(2) 0.67854(16) 0.0370(6) Uani 1.00 1 d .
C22 C 0.8477(4) 0.1302(2) 0.62734(16) 0.0410(7) Uani 1.00 1 d .
C23 C 1.0117(4) 0.1008(2) 0.64119(16) 0.0393(7) Uani 1.00 1 d .
C24 C 1.0606(3) 0.0468(2) 0.71031(16) 0.0376(6) Uani 1.00 1 d .
C25 C 0.9526(3) 0.0244(2) 0.76388(16) 0.0353(6) Uani 1.00 1 d .
C26 C 0.5579(4) 0.1420(2) 0.66139(19) 0.0488(8) Uani 1.00 1 d .
C27 C 1.1309(4) 0.1242(2) 0.58410(19) 0.0534(9) Uani 1.00 1 d .
C28 C 0.5381(3) 0.35891(19) 0.51221(15) 0.0297(6) Uani 1.00 1 d .
C29 C 0.3904(3) 0.3805(2) 0.54141(16) 0.0344(6) Uani 1.00 1 d .
C30 C 0.3877(3) 0.4054(2) 0.59811(16) 0.0361(6) Uani 1.00 1 d .
C31 C 0.5300(3) 0.4070(2) 0.62567(16) 0.0344(6) Uani 1.00 1 d .
C32 C 0.6718(3) 0.38694(19) 0.59293(14) 0.0293(6) Uani 1.00 1 d .
C33 C 0.8290(3) 0.3912(2) 0.61736(15) 0.0321(6) Uani 1.00 1 d .
C34 C 0.9680(4) 0.3834(3) 0.57163(19) 0.0511(9) Uani 1.00 1 d .
C35 C 0.9757(3) 0.4099(2) 0.70185(15) 0.0319(6) Uani 1.00 1 d .
C36 C 1.0906(3) 0.3310(2) 0.73843(15) 0.0343(6) Uani 1.00 1 d .
C37 C 1.2201(3) 0.3419(2) 0.77003(16) 0.0385(7) Uani 1.00 1 d .
C38 C 1.2393(3) 0.4282(2) 0.76637(16) 0.0404(7) Uani 1.00 1 d .
C39 C 1.1257(3) 0.5041(2) 0.72959(16) 0.0369(6) Uani 1.00 1 d .
C40 C 0.9927(3) 0.4976(2) 0.69683(15) 0.0334(6) Uani 1.00 1 d .
C41 C 1.0785(4) 0.2357(2) 0.7443(2) 0.0460(8) Uani 1.00 1 d .
C42 C 1.3815(4) 0.4382(2) 0.8018(2) 0.0523(9) Uani 1.00 1 d .
C43 C 0.8714(3) 0.5840(2) 0.65840(17) 0.0380(6) Uani 1.00 1 d .
C44 C 0.7098(3) 0.5892(2) 0.69484(17) 0.0384(7) Uani 1.00 1 d .
C45 C 0.6206(3) 0.6873(2) 0.67743(16) 0.0354(6) Uani 1.00 1 d .
C46 C 0.6085(4) 0.7269(2) 0.72728(18) 0.0412(7) Uani 1.00 1 d .
C47 C 0.5346(4) 0.8185(2) 0.71321(19) 0.0445(7) Uani 1.00 1 d .
C48 C 0.4723(4) 0.8718(2) 0.64638(19) 0.0451(8) Uani 1.00 1 d .
C49 C 0.4791(3) 0.8349(2) 0.59506(18) 0.0393(7) Uani 1.00 1 d .
C50 C 0.5527(3) 0.7417(2) 0.61121(17) 0.0351(6) Uani 1.00 1 d .
C51 C 0.5245(5) 0.8588(3) 0.7683(2) 0.0612(10) Uani 1.00 1 d .
C52 C 0.4096(4) 0.8939(2) 0.5229(2) 0.0518(9) Uani 1.00 1 d .
C53 C 0.4473(3) 0.6731(2) 0.54708(15) 0.0317(6) Uani 1.00 1 d .
C54 C 0.2952(4) 0.6681(2) 0.58670(18) 0.0437(7) Uani 1.00 1 d .
C55 C 0.9210(6) 0.8695(3) 0.6607(2) 0.0741(12) Uani 1.00 1 d .
C56 C 0.0579(19) 0.4654(10) 0.0290(7) 0.257(7) Uiso 1.00 1 d D
C57 C 0.0094(11) 0.4831(6) 0.1002(5) 0.148(3) Uiso 1.00 1 d D
C58 C 0.054(2) 0.3828(11) 0.1316(10) 0.288(8) Uiso 1.00 1 d D
H1 H 0.5242 -0.0812 0.8883 0.043 Uiso 1.00 1 c R
H2 H 0.3232 -0.1249 0.9684 0.046 Uiso 1.00 1 c R
H3 H 0.1606 -0.0141 1.0054 0.046 Uiso 1.00 1 c R
H4 H 0.2284 0.2937 0.9193 0.053 Uiso 1.00 1 c R
H5 H 0.3680 0.2243 0.9729 0.053 Uiso 1.00 1 c R
H6 H 0.2071 0.2682 1.0013 0.053 Uiso 1.00 1 c R
H7 H -0.3750 0.3879 0.9492 0.072 Uiso 1.00 1 c R
H8 H -0.2207 0.2525 1.1487 0.073 Uiso 1.00 1 c R
H9 H -0.0835 0.3555 0.8655 0.062 Uiso 1.00 1 c R
H10 H -0.2558 0.3341 0.8601 0.062 Uiso 1.00 1 c R
H11 H -0.1015 0.2523 0.8786 0.062 Uiso 1.00 1 c R
H12 H -0.4302 0.4397 1.0771 0.161 Uiso 1.00 1 c R
H13 H -0.4925 0.3473 1.1239 0.161 Uiso 1.00 1 c R
H14 H -0.5537 0.4029 1.0446 0.161 Uiso 1.00 1 c R
H15 H 0.0297 0.1511 1.1775 0.052 Uiso 1.00 1 c R
H16 H 0.1383 0.1287 1.1184 0.052 Uiso 1.00 1 c R
H17 H 0.7368 0.1669 0.8525 0.085 Uiso 1.00 1 c R
H18 H 0.5568 0.2176 0.8273 0.085 Uiso 1.00 1 c R
H19 H 0.6873 0.2040 0.7718 0.085 Uiso 1.00 1 c R
H20 H 0.8118 0.1662 0.5806 0.049 Uiso 1.00 1 c R
H21 H 1.1715 0.0247 0.7210 0.045 Uiso 1.00 1 c R
H22 H 0.5175 0.0951 0.6512 0.059 Uiso 1.00 1 c R
H23 H 0.5400 0.2005 0.6206 0.059 Uiso 1.00 1 c R
H24 H 0.5017 0.1515 0.7013 0.059 Uiso 1.00 1 c R
H25 H 1.1539 0.0756 0.5650 0.064 Uiso 1.00 1 c R
H26 H 1.2296 0.1287 0.6030 0.064 Uiso 1.00 1 c R
H27 H 1.0870 0.1837 0.5470 0.064 Uiso 1.00 1 c R
H28 H 0.2941 0.3779 0.5224 0.041 Uiso 1.00 1 c R
H29 H 0.2890 0.4213 0.6182 0.043 Uiso 1.00 1 c R
H30 H 0.5311 0.4215 0.6659 0.041 Uiso 1.00 1 c R
H31 H 0.9769 0.4453 0.5382 0.061 Uiso 1.00 1 c R
H32 H 0.9523 0.3448 0.5464 0.061 Uiso 1.00 1 c R
H33 H 1.0660 0.3550 0.6003 0.061 Uiso 1.00 1 c R
H34 H 1.2978 0.2886 0.7949 0.046 Uiso 1.00 1 c R
H35 H 1.1379 0.5636 0.7262 0.044 Uiso 1.00 1 c R
H36 H 1.0186 0.2069 0.7860 0.055 Uiso 1.00 1 c R
H37 H 1.1859 0.1978 0.7480 0.055 Uiso 1.00 1 c R
H38 H 1.0232 0.2401 0.7028 0.055 Uiso 1.00 1 c R
H39 H 1.3543 0.4324 0.8497 0.063 Uiso 1.00 1 c R
H40 H 1.4083 0.4990 0.7758 0.063 Uiso 1.00 1 c R
H41 H 1.4734 0.3895 0.8028 0.063 Uiso 1.00 1 c R
H42 H 0.8537 0.5865 0.6109 0.046 Uiso 1.00 1 c R
H43 H 0.9153 0.6390 0.6534 0.046 Uiso 1.00 1 c R
H44 H 0.6432 0.5548 0.6808 0.046 Uiso 1.00 1 c R
H45 H 0.7281 0.5586 0.7460 0.046 Uiso 1.00 1 c R
H46 H 0.6526 0.6899 0.7727 0.049 Uiso 1.00 1 c R
H47 H 0.4238 0.9350 0.6354 0.054 Uiso 1.00 1 c R
H48 H 0.4264 0.8489 0.7945 0.073 Uiso 1.00 1 c R
H49 H 0.5234 0.9254 0.7462 0.073 Uiso 1.00 1 c R
H50 H 0.6172 0.8284 0.8002 0.073 Uiso 1.00 1 c R
H51 H 0.2974 0.8897 0.5213 0.062 Uiso 1.00 1 c R
H52 H 0.4694 0.8719 0.4888 0.062 Uiso 1.00 1 c R
H53 H 0.4169 0.9586 0.5117 0.062 Uiso 1.00 1 c R
H54 H 0.3069 0.6086 0.6263 0.052 Uiso 1.00 1 c R
H55 H 0.2078 0.6739 0.5559 0.052 Uiso 1.00 1 c R
H56 H 0.2712 0.7187 0.6038 0.052 Uiso 1.00 1 c R
H57 H 0.8212 0.8450 0.6688 0.089 Uiso 1.00 1 c R
H58 H 0.9056 0.9212 0.6772 0.089 Uiso 1.00 1 c R
H59 H -0.1317 0.0434 1.1611 0.050 Uiso 1.00 1 c R
H60 H 0.0313 0.0051 1.1306 0.050 Uiso 1.00 1 c R

loop_
_atom_site_aniso_label
_atom_site_aniso_U_11
_atom_site_aniso_U_22
_atom_site_aniso_U_33
_atom_site_aniso_U_12
_atom_site_aniso_U_13
_atom_site_aniso_U_23
Cl1 0.1791(18) 0.1195(12) 0.0734(9) 0.0610(12) -0.0319(10) -0.0590(9)
Cl2 0.195(2) 0.1552(17) 0.0649(9) 0.0459(15) -0.0237(11) -0.0496(10)
N1 0.0331(13) 0.0421(14) 0.0364(13) -0.0022(10) 0.0002(10) -0.0159(11)
N2 0.0303(12) 0.0362(13) 0.0331(12) -0.0023(10) -0.0023(9) -0.0148(11)
N3 0.0391(14) 0.0338(13) 0.0331(13) -0.0006(10) -0.0010(10) -0.0133(11)
N4 0.0285(11) 0.0301(12) 0.0303(12) -0.0036(9) -0.0003(9) -0.0123(10)
N5 0.0271(12) 0.0414(14) 0.0342(12) -0.0059(10) -0.0005(9) -0.0169(11)
N6 0.0320(12) 0.0408(14) 0.0357(13) -0.0052(10) -0.0013(10) -0.0205(11)
C1 0.0306(14) 0.0346(15) 0.0350(15) -0.0004(11) -0.0049(11) -0.0156(13)
C2 0.0394(16) 0.0355(16) 0.0333(15) -0.0027(12) -0.0027(12) -0.0150(13)
C3 0.0400(16) 0.0358(16) 0.0382(16) -0.0083(12) -0.0030(13) -0.0118(13)
C4 0.0370(16) 0.0398(17) 0.0328(15) -0.0073(12) -0.0011(12) -0.0081(13)
C5 0.0309(14) 0.0374(16) 0.0288(14) -0.0020(11) -0.0050(11) -0.0118(12)
C6 0.0344(15) 0.0354(15) 0.0294(14) -0.0039(11) -0.0028(11) -0.0111(12)
C7 0.0422(18) 0.0424(18) 0.0516(19) -0.0102(14) 0.0057(15) -0.0220(16)
C8 0.0377(16) 0.0366(16) 0.0366(16) -0.0017(12) 0.0036(12) -0.0129(13)
C9 0.0366(16) 0.0475(19) 0.0366(17) -0.0017(13) 0.0034(13) -0.0057(14)
C10 0.053(2) 0.047(2) 0.046(2) 0.0124(16) 0.0066(16) 0.0062(16)
C11 0.076(2) 0.051(2) 0.049(2) 0.0209(19) 0.023(2) -0.0013(18)
C12 0.078(2) 0.047(2) 0.0316(17) 0.0142(18) 0.0121(17) -0.0038(15)
C13 0.054(2) 0.0360(17) 0.0309(15) 0.0033(14) -0.0007(14) -0.0075(13)
C14 0.048(2) 0.062(2) 0.0364(17) -0.0069(16) -0.0056(14) -0.0103(16)
C15 0.143(5) 0.098(4) 0.071(3) 0.072(3) 0.047(3) 0.012(3)
C16 0.053(2) 0.0366(17) 0.0350(16) -0.0013(14) -0.0049(14) -0.0101(14)
C17 0.0439(18) 0.0409(17) 0.0334(15) 0.0048(13) -0.0078(13) -0.0134(14)
C18 0.0359(15) 0.0355(16) 0.0402(16) -0.0043(12) -0.0007(12) -0.0180(13)
C19 0.067(2) 0.063(2) 0.107(3) -0.034(2) 0.047(2) -0.055(2)
C20 0.0396(15) 0.0271(14) 0.0313(14) -0.0040(11) 0.0005(12) -0.0112(12)
C21 0.0419(17) 0.0334(15) 0.0346(15) -0.0004(12) -0.0050(12) -0.0147(13)
C22 0.0502(19) 0.0386(17) 0.0289(14) -0.0045(13) -0.0001(13) -0.0089(13)
C23 0.0498(18) 0.0339(16) 0.0302(15) -0.0037(13) -0.0002(13) -0.0100(13)
C24 0.0385(16) 0.0348(16) 0.0367(16) -0.0003(12) -0.0015(12) -0.0137(13)
C25 0.0436(17) 0.0296(15) 0.0329(15) -0.0027(12) -0.0009(12) -0.0141(12)
C26 0.0446(19) 0.049(2) 0.0418(18) -0.0012(15) -0.0092(15) -0.0080(16)
C27 0.056(2) 0.056(2) 0.0415(18) -0.0051(17) 0.0060(16) -0.0146(17)
C28 0.0283(13) 0.0318(14) 0.0282(13) -0.0059(10) 0.0001(10) -0.0106(11)
C29 0.0245(13) 0.0446(17) 0.0355(15) -0.0030(11) -0.0023(11) -0.0181(13)
C30 0.0273(14) 0.0440(17) 0.0401(16) -0.0053(12) 0.0038(12) -0.0206(14)
C31 0.0315(14) 0.0422(16) 0.0355(15) -0.0067(12) 0.0008(11) -0.0215(13)
C32 0.0278(13) 0.0314(14) 0.0288(13) -0.0054(10) -0.0005(10) -0.0116(11)
C33 0.0301(14) 0.0350(15) 0.0326(14) -0.0059(11) 0.0002(11) -0.0146(12)
C34 0.0309(16) 0.090(2) 0.0436(18) -0.0187(16) 0.0067(13) -0.0351(19)
C35 0.0290(14) 0.0425(17) 0.0295(13) -0.0105(12) 0.0011(11) -0.0177(13)
C36 0.0323(15) 0.0399(16) 0.0309(14) -0.0058(12) 0.0015(11) -0.0146(13)
C37 0.0338(15) 0.0463(18) 0.0324(15) -0.0068(13) -0.0018(12) -0.0119(14)
C38 0.0357(16) 0.055(2) 0.0327(15) -0.0141(14) -0.0012(12) -0.0160(14)
C39 0.0393(16) 0.0417(17) 0.0343(15) -0.0170(13) 0.0047(12) -0.0155(13)
C40 0.0321(14) 0.0395(16) 0.0314(14) -0.0077(12) 0.0028(11) -0.0165(13)
C41 0.0410(18) 0.0438(18) 0.054(2) -0.0058(14) -0.0050(15) -0.0196(16)
C42 0.048(2) 0.064(2) 0.049(2) -0.0191(17) -0.0097(16) -0.0201(18)
C43 0.0343(15) 0.0398(17) 0.0380(16) -0.0057(12) 0.0006(12) -0.0134(13)
C44 0.0372(16) 0.0410(17) 0.0384(16) -0.0082(13) 0.0030(13) -0.0166(14)
C45 0.0343(15) 0.0404(16) 0.0377(15) -0.0085(12) 0.0038(12) -0.0217(13)
C46 0.0415(17) 0.0473(19) 0.0392(16) -0.0082(14) -0.0019(13) -0.0211(15)
C47 0.0470(18) 0.0485(19) 0.0499(19) -0.0100(15) 0.0013(15) -0.0313(16)
C48 0.0475(19) 0.0384(17) 0.055(2) -0.0037(14) -0.0025(15) -0.0253(16)
C49 0.0355(15) 0.0413(17) 0.0458(17) -0.0063(12) -0.0035(13) -0.0216(14)
C50 0.0312(14) 0.0413(17) 0.0415(16) -0.0090(12) 0.0022(12) -0.0245(14)
C51 0.071(2) 0.065(2) 0.060(2) -0.003(2) -0.004(2) -0.042(2)
C52 0.056(2) 0.0439(19) 0.053(2) -0.0026(16) -0.0110(17) -0.0178(17)
C53 0.0303(14) 0.0335(15) 0.0289(13) -0.0029(11) 0.0008(11) -0.0111(12)
C54 0.0432(17) 0.060(2) 0.0432(17) -0.0209(15) 0.0144(14) -0.0330(17)
C55 0.069(2) 0.076(2) 0.086(3) -0.018(2) 0.026(2) -0.042(2)

loop_
_atom_type_symbol
_atom_type_description
_atom_type_scat_dispersion_real
_atom_type_scat_dispersion_imag
_atom_type_scat_source
C C 0.003 0.002
;
International Tables for Crystallography
(1992, Vol. C, Tables 4.2.6.8 and 6.1.1.4)
;
H H 0.000 0.000
;
International Tables for Crystallography
(1992, Vol. C, Table 6.1.1.4)
;
N N 0.006 0.003
;
International Tables for Crystallography
(1992, Vol. C, Tables 4.2.6.8 and 6.1.1.4)
;
Cl Cl 0.148 0.159
;
International Tables for Crystallography
(1992, Vol. C, Tables 4.2.6.8 and 6.1.1.4)
;

loop_
_geom_angle_atom_site_label_1
_geom_angle_atom_site_label_2
_geom_angle_atom_site_label_3
_geom_angle
_geom_angle_publ_flag
_geom_angle_site_symmetry_1
_geom_angle_site_symmetry_3
C6 N1 C8 122.3(3) yes . .
C1 N2 C5 118.3(2) yes . .
C18 N3 C20 121.1(2) yes . .
C28 N4 C32 118.8(2) yes . .
C33 N5 C35 122.0(2) yes . .
C50 N6 C53 119.0(2) yes . .
N2 C1 C2 122.8(2) yes . .
N2 C1 C18 116.6(2) yes . .
C2 C1 C18 120.6(3) yes . .
C1 C2 C3 118.4(3) yes . .
C2 C3 C4 120.1(3) yes . .
C3 C4 C5 117.8(2) yes . .
N2 C5 C4 122.7(3) yes . .
N2 C5 C6 116.5(2) yes . .
C4 C5 C6 120.8(2) yes . .
N1 C6 C5 116.2(3) yes . .
N1 C6 C7 125.9(3) yes . .
C5 C6 C7 118.0(2) yes . .
N1 C8 C9 119.7(3) yes . .
N1 C8 C13 119.6(2) yes . .
C9 C8 C13 120.2(3) yes . .
C8 C9 C10 119.0(3) yes . .
C8 C9 C14 120.4(3) yes . .
C10 C9 C14 120.6(2) yes . .
C9 C10 C11 122.3(3) yes . .
C10 C11 C12 117.1(3) yes . .
C10 C11 C15 122.0(3) yes . .
C12 C11 C15 120.9(4) yes . .
C11 C12 C13 122.6(3) yes . .
C8 C13 C12 118.6(2) yes . .
C8 C13 C16 122.2(3) yes . .
C12 C13 C16 119.2(3) yes . .
C13 C16 C17 112.8(3) yes . .
C16 C17 C25 112.4(3) yes . 2_657
N3 C18 C1 117.1(3) yes . .
N3 C18 C19 125.3(3) yes . .
C1 C18 C19 117.6(3) yes . .
N3 C20 C21 118.9(2) yes . .
N3 C20 C25 120.7(2) yes . .
C21 C20 C25 120.3(2) yes . .
C20 C21 C22 118.5(2) yes . .
C20 C21 C26 120.1(2) yes . .
C22 C21 C26 121.4(2) yes . .
C21 C22 C23 122.9(2) yes . .
C22 C23 C24 117.2(2) yes . .
C22 C23 C27 121.6(2) yes . .
C24 C23 C27 121.2(3) yes . .
C23 C24 C25 122.2(2) yes . .
C17 C25 C20 121.7(2) yes 2_657 .
C17 C25 C24 119.3(2) yes 2_657 .
C20 C25 C24 118.9(2) yes . .
N4 C28 C29 121.9(3) yes . .
N4 C28 C53 115.7(2) yes . 2_666
C29 C28 C53 122.4(2) yes . 2_666
C28 C29 C30 118.8(3) yes . .
C29 C30 C31 119.5(2) yes . .
C30 C31 C32 118.5(3) yes . .
N4 C32 C31 122.4(2) yes . .
N4 C32 C33 115.7(2) yes . .
C31 C32 C33 121.9(3) yes . .
N5 C33 C32 117.4(2) yes . .
N5 C33 C34 125.7(3) yes . .
C32 C33 C34 116.9(3) yes . .
N5 C35 C36 121.1(3) yes . .
N5 C35 C40 118.4(2) yes . .
C36 C35 C40 120.3(3) yes . .
C35 C36 C37 118.8(3) yes . .
C35 C36 C41 122.2(3) yes . .
C37 C36 C41 119.1(2) yes . .
C36 C37 C38 122.2(2) yes . .
C37 C38 C39 117.6(3) yes . .
C37 C38 C42 121.2(2) yes . .
C39 C38 C42 121.2(3) yes . .
C38 C39 C40 122.9(3) yes . .
C35 C40 C39 118.3(2) yes . .
C35 C40 C43 121.9(3) yes . .
C39 C40 C43 119.8(3) yes . .
C40 C43 C44 113.6(2) yes . .
C43 C44 C45 112.6(2) yes . .
C44 C45 C46 120.0(2) yes . .
C44 C45 C50 121.7(3) yes . .
C46 C45 C50 118.3(2) yes . .
C45 C46 C47 122.6(3) yes . .
C46 C47 C48 117.8(3) yes . .
C46 C47 C51 121.0(3) yes . .
C48 C47 C51 121.2(3) yes . .
C47 C48 C49 121.7(3) yes . .
C48 C49 C50 119.1(2) yes . .
C48 C49 C52 120.8(3) yes . .
C50 C49 C52 120.1(3) yes . .
N6 C50 C45 120.5(2) yes . .
N6 C50 C49 118.9(2) yes . .
C45 C50 C49 120.4(3) yes . .
N6 C53 C28 116.7(2) yes . 2_666
N6 C53 C54 126.0(3) yes . .
C28 C53 C54 117.3(3) yes 2_666 .
Cl1 C55 Cl2 111.6(3) yes . .
C56 C56 C57 108.1(11) yes 2_565 .
C56 C57 C58 82.5(11) yes . .
C1 C2 H1 120.8 no . .
C3 C2 H1 120.8 no . .
C2 C3 H2 120.0 no . .
C4 C3 H2 120.0 no . .
C3 C4 H3 121.1 no . .
C5 C4 H3 121.1 no . .
C6 C7 H4 109.5 no . .
C6 C7 H5 109.5 no . .
C6 C7 H6 109.5 no . .
H4 C7 H5 109.5 no . .
H4 C7 H6 109.5 no . .
H5 C7 H6 109.5 no . .
C9 C10 H7 118.9 no . .
C11 C10 H7 118.9 no . .
C11 C12 H8 118.7 no . .
C13 C12 H8 118.7 no . .
C9 C14 H9 109.5 no . .
C9 C14 H10 109.5 no . .
C9 C14 H11 109.5 no . .
H9 C14 H10 109.5 no . .
H9 C14 H11 109.5 no . .
H10 C14 H11 109.5 no . .
C11 C15 H12 109.5 no . .
C11 C15 H13 109.5 no . .
C11 C15 H14 109.5 no . .
H12 C15 H13 109.5 no . .
H12 C15 H14 109.5 no . .
H13 C15 H14 109.5 no . .
C13 C16 H15 109.0 no . .
C13 C16 H16 109.0 no . .
C17 C16 H15 109.0 no . .
C17 C16 H16 109.0 no . .
H15 C16 H16 107.8 no . .
C16 C17 H59 109.1 no . .
C16 C17 H60 109.1 no . .
C25 C17 H59 109.1 no 2_657 .
C25 C17 H60 109.1 no 2_657 .
H59 C17 H60 107.9 no . .
C18 C19 H17 109.5 no . .
C18 C19 H18 109.5 no . .
C18 C19 H19 109.5 no . .
H17 C19 H18 109.5 no . .
H17 C19 H19 109.5 no . .
H18 C19 H19 109.5 no . .
C21 C22 H20 118.6 no . .
C23 C22 H20 118.6 no . .
C23 C24 H21 118.9 no . .
C25 C24 H21 118.9 no . .
C21 C26 H22 109.5 no . .
C21 C26 H23 109.5 no . .
C21 C26 H24 109.5 no . .
H22 C26 H23 109.5 no . .
H22 C26 H24 109.5 no . .
H23 C26 H24 109.5 no . .
C23 C27 H25 109.5 no . .
C23 C27 H26 109.5 no . .
C23 C27 H27 109.5 no . .
H25 C27 H26 109.5 no . .
H25 C27 H27 109.5 no . .
H26 C27 H27 109.5 no . .
C28 C29 H28 120.6 no . .
C30 C29 H28 120.6 no . .
C29 C30 H29 120.3 no . .
C31 C30 H29 120.3 no . .
C30 C31 H30 120.8 no . .
C32 C31 H30 120.7 no . .
C33 C34 H31 109.5 no . .
C33 C34 H32 109.5 no . .
C33 C34 H33 109.5 no . .
H31 C34 H32 109.5 no . .
H31 C34 H33 109.5 no . .
H32 C34 H33 109.5 no . .
C36 C37 H34 118.9 no . .
C38 C37 H34 118.9 no . .
C38 C39 H35 118.6 no . .
C40 C39 H35 118.6 no . .
C36 C41 H36 109.5 no . .
C36 C41 H37 109.5 no . .
C36 C41 H38 109.5 no . .
H36 C41 H37 109.5 no . .
H36 C41 H38 109.5 no . .
H37 C41 H38 109.5 no . .
C38 C42 H39 109.5 no . .
C38 C42 H40 109.5 no . .
C38 C42 H41 109.5 no . .
H39 C42 H40 109.5 no . .
H39 C42 H41 109.5 no . .
H40 C42 H41 109.5 no . .
C40 C43 H42 108.8 no . .
C40 C43 H43 108.8 no . .
C44 C43 H42 108.8 no . .
C44 C43 H43 108.8 no . .
H42 C43 H43 107.7 no . .
C43 C44 H44 109.1 no . .
C43 C44 H45 109.1 no . .
C45 C44 H44 109.1 no . .
C45 C44 H45 109.1 no . .
H44 C44 H45 107.8 no . .
C45 C46 H46 118.7 no . .
C47 C46 H46 118.7 no . .
C47 C48 H47 119.1 no . .
C49 C48 H47 119.1 no . .
C47 C51 H48 109.5 no . .
C47 C51 H49 109.5 no . .
C47 C51 H50 109.5 no . .
H48 C51 H49 109.5 no . .
H48 C51 H50 109.5 no . .
H49 C51 H50 109.5 no . .
C49 C52 H51 109.5 no . .
C49 C52 H52 109.5 no . .
C49 C52 H53 109.5 no . .
H51 C52 H52 109.5 no . .
H51 C52 H53 109.5 no . .
H52 C52 H53 109.5 no . .
C53 C54 H54 109.5 no . .
C53 C54 H55 109.5 no . .
C53 C54 H56 109.5 no . .
H54 C54 H55 109.5 no . .
H54 C54 H56 109.5 no . .
H55 C54 H56 109.5 no . .
Cl1 C55 H57 109.3 no . .
Cl1 C55 H58 109.3 no . .
Cl2 C55 H57 109.3 no . .
Cl2 C55 H58 109.3 no . .
H57 C55 H58 108.0 no . .

loop_
_geom_bond_atom_site_label_1
_geom_bond_atom_site_label_2
_geom_bond_distance
_geom_bond_publ_flag
_geom_bond_site_symmetry_2
Cl1 C55 1.717(4) yes .
Cl2 C55 1.700(5) yes .
N1 C6 1.279(4) yes .
N1 C8 1.427(4) yes .
N2 C1 1.341(4) yes .
N2 C5 1.344(3) yes .
N3 C18 1.276(4) yes .
N3 C20 1.416(3) yes .
N4 C28 1.339(4) yes .
N4 C32 1.344(4) yes .
N5 C33 1.274(4) yes .
N5 C35 1.422(4) yes .
N6 C50 1.425(5) yes .
N6 C53 1.283(4) yes .
C1 C2 1.393(4) yes .
C1 C18 1.496(4) yes .
C2 C3 1.377(4) yes .
C3 C4 1.390(5) yes .
C4 C5 1.399(4) yes .
C5 C6 1.493(4) yes .
C6 C7 1.491(5) yes .
C8 C9 1.408(3) yes .
C8 C13 1.390(5) yes .
C9 C10 1.377(5) yes .
C9 C14 1.508(5) yes .
C10 C11 1.393(6) yes .
C11 C12 1.391(5) yes .
C11 C15 1.514(8) yes .
C12 C13 1.388(5) yes .
C13 C16 1.513(4) yes .
C16 C17 1.535(5) yes .
C17 C25 1.515(4) yes 2_657
C18 C19 1.504(6) yes .
C20 C21 1.411(3) yes .
C20 C25 1.401(4) yes .
C21 C22 1.378(4) yes .
C21 C26 1.519(4) yes .
C22 C23 1.396(4) yes .
C23 C24 1.397(4) yes .
C23 C27 1.503(5) yes .
C24 C25 1.388(4) yes .
C28 C29 1.405(4) yes .
C28 C53 1.492(5) yes 2_666
C29 C30 1.377(5) yes .
C30 C31 1.386(4) yes .
C31 C32 1.395(4) yes .
C32 C33 1.490(4) yes .
C33 C34 1.492(4) yes .
C35 C36 1.405(3) yes .
C35 C40 1.399(5) yes .
C36 C37 1.394(5) yes .
C36 C41 1.502(5) yes .
C37 C38 1.392(5) yes .
C38 C39 1.375(3) yes .
C38 C42 1.525(5) yes .
C39 C40 1.401(5) yes .
C40 C43 1.510(3) yes .
C43 C44 1.539(4) yes .
C44 C45 1.506(4) yes .
C45 C46 1.395(5) yes .
C45 C50 1.398(4) yes .
C46 C47 1.390(4) yes .
C47 C48 1.389(4) yes .
C47 C51 1.503(7) yes .
C48 C49 1.394(6) yes .
C49 C50 1.406(4) yes .
C49 C52 1.510(4) yes .
C53 C54 1.498(4) yes .
C56 C56 1.524(19) yes 2_565
C56 C57 1.62(2) yes .
C57 C58 1.452(18) yes .
C2 H1 0.950 no .
C3 H2 0.950 no .
C4 H3 0.950 no .
C7 H4 0.980 no .
C7 H5 0.980 no .
C7 H6 0.980 no .
C10 H7 0.950 no .
C12 H8 0.950 no .
C14 H9 0.980 no .
C14 H10 0.980 no .
C14 H11 0.980 no .
C15 H12 0.980 no .
C15 H13 0.980 no .
C15 H14 0.980 no .
C16 H15 0.990 no .
C16 H16 0.990 no .
C17 H59 0.990 no .
C17 H60 0.990 no .
C19 H17 0.980 no .
C19 H18 0.980 no .
C19 H19 0.980 no .
C22 H20 0.950 no .
C24 H21 0.950 no .
C26 H22 0.980 no .
C26 H23 0.980 no .
C26 H24 0.980 no .
C27 H25 0.980 no .
C27 H26 0.980 no .
C27 H27 0.980 no .
C29 H28 0.950 no .
C30 H29 0.950 no .
C31 H30 0.950 no .
C34 H31 0.980 no .
C34 H32 0.980 no .
C34 H33 0.980 no .
C37 H34 0.950 no .
C39 H35 0.950 no .
C41 H36 0.980 no .
C41 H37 0.980 no .
C41 H38 0.980 no .
C42 H39 0.980 no .
C42 H40 0.980 no .
C42 H41 0.980 no .
C43 H42 0.990 no .
C43 H43 0.990 no .
C44 H44 0.990 no .
C44 H45 0.990 no .
C46 H46 0.950 no .
C48 H47 0.950 no .
C51 H48 0.980 no .
C51 H49 0.980 no .
C51 H50 0.980 no .
C52 H51 0.980 no .
C52 H52 0.980 no .
C52 H53 0.980 no .
C54 H54 0.980 no .
C54 H55 0.980 no .
C54 H56 0.980 no .
C55 H57 0.990 no .
C55 H58 0.990 no .
